data_4130917
loop_
_publ_author_name
'Zhao, Xiang'
'Bu, Xianhui'
'Nguyen, Edward T.'
'Zhai, Quan-Guo'
'Mao, Chengyu'
'Feng, Pingyun'

_publ_section_title
;
 Multivariable Modular Design of Pore Space Partition.
;
_journal_issue 46
_journal_name_full 'Journal of the American Chemical Society'
_journal_page_first 15102
_journal_page_last 15105
_journal_paper_doi 10.1021/jacs.6b07901
_journal_volume 138
_journal_year 2016
_chemical_formula_sum 'C30 H18 Cl2 Co2 In3 N9 O17'
_chemical_formula_weight 1309.75
_space_group_crystal_system hexagonal
_space_group_IT_number 194
_space_group_name_Hall '-P 6c 2c'
_space_group_name_H-M_alt 'P 63/m m c'
_atom_sites_solution_hydrogens geom
_audit_creation_method SHELXL-2014/6
_cell_angle_alpha 90
_cell_angle_beta 90
_cell_angle_gamma 120
_cell_formula_units_Z 2
_cell_length_a 13.9050(6)
_cell_length_b 13.9050(6)
_cell_length_c 18.4663(8)
_cell_measurement_reflns_used 4924
_cell_measurement_temperature 174(2)
_cell_measurement_theta_max 26.42
_cell_measurement_theta_min 2.78
_cell_volume 3092.1(2)
_computing_structure_refinement 'SHELXL-2014/6 (Sheldrick, 2014)'
_diffrn_ambient_temperature 174(2)
_diffrn_measured_fraction_theta_full 0.993
_diffrn_measured_fraction_theta_max 0.993
_diffrn_measurement_device_type 'Bruker SMART Apex diffractometer'
_diffrn_radiation_type MoK\a
_diffrn_radiation_wavelength 0.71073
_diffrn_reflns_av_R_equivalents 0.0310
_diffrn_reflns_av_unetI/netI 0.0172
_diffrn_reflns_Laue_measured_fraction_full 0.993
_diffrn_reflns_Laue_measured_fraction_max 0.993
_diffrn_reflns_limit_h_max 17
_diffrn_reflns_limit_h_min -16
_diffrn_reflns_limit_k_max 17
_diffrn_reflns_limit_k_min -17
_diffrn_reflns_limit_l_max 22
_diffrn_reflns_limit_l_min -22
_diffrn_reflns_number 11821
_diffrn_reflns_point_group_measured_fraction_full 0.993
_diffrn_reflns_point_group_measured_fraction_max 0.993
_diffrn_reflns_theta_full 25.242
_diffrn_reflns_theta_max 26.438
_diffrn_reflns_theta_min 2.019
_exptl_absorpt_coefficient_mu 1.769
_exptl_absorpt_correction_T_max 0.7454
_exptl_absorpt_correction_T_min 0.6704
_exptl_absorpt_correction_type multi-scan
_exptl_absorpt_process_details SADABS-2014/5
_exptl_crystal_colour pink
_exptl_crystal_density_diffrn 1.407
_exptl_crystal_description block
_exptl_crystal_F_000 1264
_exptl_crystal_size_max 0.102
_exptl_crystal_size_mid 0.097
_exptl_crystal_size_min 0.094
_refine_diff_density_max 1.444
_refine_diff_density_min -0.619
_refine_diff_density_rms 0.102
_refine_ls_extinction_method none
_refine_ls_goodness_of_fit_ref 1.181
_refine_ls_hydrogen_treatment constr
_refine_ls_matrix_type full
_refine_ls_number_parameters 64
_refine_ls_number_reflns 1233
_refine_ls_number_restraints 1
_refine_ls_restrained_S_all 1.181
_refine_ls_R_factor_all 0.0347
_refine_ls_R_factor_gt 0.0290
_refine_ls_shift/su_max 0.017
_refine_ls_shift/su_mean 0.001
_refine_ls_structure_factor_coef Fsqd
_refine_ls_weighting_details 'w=1/[\s^2^(Fo^2^)+(0.0268P)^2^+9.5437P] where P=(Fo^2^+2Fc^2^)/3'
_refine_ls_weighting_scheme calc
_refine_ls_wR_factor_gt 0.0756
_refine_ls_wR_factor_ref 0.0791
_reflns_Friedel_coverage 0.000
_reflns_number_gt 1061
_reflns_number_total 1233
_reflns_threshold_expression 'I > 2\s(I)'
_cod_data_source_file ja6b07901_si_002.cif
_cod_data_source_block CPM-470
_cod_original_cell_volume 3092.1(3)
_cod_database_code 4130917
_shelx_space_group_comment
;
The symmetry employed for this shelxl refinement is uniquely defined
by the following loop, which should always be used as a source of
symmetry information in preference to the above space-group names.
They are only intended as comments.
;
_shelxl_version_number 2014/6

loop_
_space_group_symop_operation_xyz
'x, y, z'
'-y, x-y, z'
'-x+y, -x, z'
'-x, -y, z+1/2'
'y, -x+y, z+1/2'
'x-y, x, z+1/2'
'y, x, -z'
'x-y, -y, -z'
'-x, -x+y, -z'
'-y, -x, -z+1/2'
'-x+y, y, -z+1/2'
'x, x-y, -z+1/2'
'-x, -y, -z'
'y, -x+y, -z'
'x-y, x, -z'
'x, y, -z-1/2'
'-y, x-y, -z-1/2'
'-x+y, -x, -z-1/2'
'-y, -x, z'
'-x+y, y, z'
'x, x-y, z'
'y, x, z-1/2'
'x-y, -y, z-1/2'
'-x, -x+y, z-1/2'

loop_
_atom_site_label
_atom_site_type_symbol
_atom_site_fract_x
_atom_site_fract_y
_atom_site_fract_z
_atom_site_U_iso_or_equiv
_atom_site_adp_type
_atom_site_occupancy
_atom_site_site_symmetry_order
_atom_site_calc_flag
_atom_site_refinement_flags_posn
_atom_site_refinement_flags_adp
_atom_site_refinement_flags_occupancy
In1 In -0.24905(2) 0.24905(2) 0.2500 0.01539(14) Uani 1 4 d S T P
Co1 Co 0.0000 0.0000 0.35738(5) 0.0160(2) Uani 1 6 d S T P
O1 O -0.3333 0.3333 0.2500 0.0173(15) Uani 1 12 d S T P
O3 O 0.08185(18) 0.1637(4) 0.43000(19) 0.0805(12) Uani 0.660(5) 2 d S T P
Cl1 Cl 0.08185(18) 0.1637(4) 0.43000(19) 0.0805(12) Uani 0.340(5) 2 d S T P
O2 O -0.1368(2) 0.3515(2) 0.33547(13) 0.0342(6) Uani 1 1 d . . .
C4 C -0.1251(2) 0.1251(2) 0.3068(3) 0.0325(12) Uani 1 2 d S T P
H4A H -0.1370 0.1370 0.3547 0.039 Uiso 1 2 calc R U P
C2 C -0.0542(5) 0.4729(2) 0.4334(3) 0.0339(12) Uani 1 2 d S T P
C1 C -0.1139(4) 0.4431(2) 0.3622(2) 0.0257(11) Uani 1 2 d S T P
C3 C -0.0271(5) 0.5713(4) 0.4668(2) 0.0590(15) Uani 1 1 d . . .
H3A H -0.0451 0.6204 0.4448 0.071 Uiso 1 1 calc R U .
N1 N -0.1593(2) 0.1593(2) 0.2500 0.0234(12) Uani 1 4 d S T P
N2 N -0.07249(17) 0.07249(17) 0.2874(2) 0.0302(10) Uani 1 2 d S T P

loop_
_atom_site_aniso_label
_atom_site_aniso_U_11
_atom_site_aniso_U_22
_atom_site_aniso_U_33
_atom_site_aniso_U_23
_atom_site_aniso_U_13
_atom_site_aniso_U_12
In1 0.01802(19) 0.01802(19) 0.0123(2) 0.000 0.000 0.01060(19)
Co1 0.0126(3) 0.0126(3) 0.0227(5) 0.000 0.000 0.00630(15)
O1 0.012(2) 0.012(2) 0.027(4) 0.000 0.000 0.0061(11)
O3 0.088(2) 0.103(3) 0.0557(19) 0.010(2) 0.0049(10) 0.0517(16)
Cl1 0.088(2) 0.103(3) 0.0557(19) 0.010(2) 0.0049(10) 0.0517(16)
O2 0.0427(15) 0.0376(15) 0.0298(13) -0.0152(11) -0.0214(12) 0.0258(13)
C4 0.038(2) 0.038(2) 0.031(3) -0.0019(11) 0.0019(11) 0.026(3)
C2 0.045(3) 0.034(2) 0.027(2) -0.0111(12) -0.022(2) 0.0224(16)
C1 0.025(3) 0.030(2) 0.020(2) -0.0048(10) -0.0096(19) 0.0125(13)
C3 0.104(4) 0.046(3) 0.047(2) -0.021(2) -0.048(3) 0.052(3)
N1 0.024(2) 0.024(2) 0.025(3) 0.000 0.000 0.015(3)
N2 0.0363(19) 0.0363(19) 0.028(2) 0.0003(9) -0.0003(9) 0.025(2)

loop_
_atom_type_symbol
_atom_type_description
_atom_type_scat_dispersion_real
_atom_type_scat_dispersion_imag
_atom_type_scat_source
C C 0.0033 0.0016 'International Tables Vol C Tables 4.2.6.8 and 6.1.1.4'
H H 0.0000 0.0000 'International Tables Vol C Tables 4.2.6.8 and 6.1.1.4'
N N 0.0061 0.0033 'International Tables Vol C Tables 4.2.6.8 and 6.1.1.4'
O O 0.0106 0.0060 'International Tables Vol C Tables 4.2.6.8 and 6.1.1.4'
Cl Cl 0.1484 0.1585 'International Tables Vol C Tables 4.2.6.8 and 6.1.1.4'
Co Co 0.3494 0.9721 'International Tables Vol C Tables 4.2.6.8 and 6.1.1.4'
In In -0.7276 1.3100 'International Tables Vol C Tables 4.2.6.8 and 6.1.1.4'

loop_
_geom_angle_atom_site_label_1
_geom_angle_atom_site_label_2
_geom_angle_atom_site_label_3
_geom_angle
_geom_angle_site_symmetry_1
_geom_angle_site_symmetry_3
O1 In1 N1 180.0 . .
O1 In1 O2 93.12(7) . 10
N1 In1 O2 86.88(7) . 10
O1 In1 O2 93.12(7) . 19
N1 In1 O2 86.88(7) . 19
O2 In1 O2 93.02(15) 10 19
O1 In1 O2 93.12(7) . 16_556
N1 In1 O2 86.88(7) . 16_556
O2 In1 O2 86.64(15) 10 16_556
O2 In1 O2 173.77(13) 19 16_556
O1 In1 O2 93.12(7) . .
N1 In1 O2 86.88(7) . .
O2 In1 O2 173.77(13) 10 .
O2 In1 O2 86.64(15) 19 .
O2 In1 O2 93.03(15) 16_556 .
N2 Co1 N2 88.21(16) . 2
N2 Co1 N2 88.21(16) . 3
N2 Co1 N2 88.21(16) 2 3
N2 Co1 Cl1 177.70(15) . 3
N2 Co1 Cl1 90.14(10) 2 3
N2 Co1 Cl1 90.14(10) 3 3
N2 Co1 O3 177.70(15) . 3
N2 Co1 O3 90.14(10) 2 3
N2 Co1 O3 90.14(10) 3 3
Cl1 Co1 O3 0.0 3 3
N2 Co1 O3 90.14(10) . 2
N2 Co1 O3 90.14(10) 2 2
N2 Co1 O3 177.70(14) 3 2
Cl1 Co1 O3 91.5 3 2
O3 Co1 O3 91.46(12) 3 2
N2 Co1 Cl1 90.14(10) . 2
N2 Co1 Cl1 90.14(10) 2 2
N2 Co1 Cl1 177.70(14) 3 2
Cl1 Co1 Cl1 91.46(12) 3 2
O3 Co1 Cl1 91.46(12) 3 2
O3 Co1 Cl1 0.0(3) 2 2
N2 Co1 O3 90.14(10) . .
N2 Co1 O3 177.71(15) 2 .
N2 Co1 O3 90.14(10) 3 .
Cl1 Co1 O3 91.5 3 .
O3 Co1 O3 91.46(12) 3 .
O3 Co1 O3 91.46(12) 2 .
Cl1 Co1 O3 91.5 2 .
In1 O1 In1 120.0 3_455 2_565
In1 O1 In1 120.0 3_455 .
In1 O1 In1 120.000(1) 2_565 .
C1 O2 In1 133.5(2) . .
N2 C4 N1 112.4(5) . .
C3 C2 C3 118.8(5) 21_565 .
C3 C2 C1 120.6(2) 21_565 .
C3 C2 C1 120.6(2) . .
O2 C1 O2 126.1(4) . 21_565
O2 C1 C2 117.0(2) . .
O2 C1 C2 117.0(2) 21_565 .
C2 C3 C3 120.6(2) . 9_556
C4 N1 C4 103.6(6) 16_556 .
C4 N1 In1 128.2(3) 16_556 .
C4 N1 In1 128.2(3) . .
C4 N2 N2 105.8(3) . 16_556
C4 N2 Co1 127.7(4) . .
N2 N2 Co1 126.52(11) 16_556 .

loop_
_geom_bond_atom_site_label_1
_geom_bond_atom_site_label_2
_geom_bond_distance
_geom_bond_site_symmetry_2
In1 O1 2.0300(4) .
In1 N1 2.161(6) .
In1 O2 2.175(2) 10
In1 O2 2.175(2) 19
In1 O2 2.175(2) 16_556
In1 O2 2.175(2) .
Co1 N2 2.173(4) .
Co1 N2 2.173(4) 2
Co1 N2 2.173(4) 3
Co1 Cl1 2.384(4) 3
Co1 O3 2.384(4) 3
Co1 O3 2.384(4) 2
Co1 Cl1 2.384(4) 2
Co1 O3 2.384(4) .
O1 In1 2.0300(4) 3_455
O1 In1 2.0300(4) 2_565
O2 C1 1.250(3) .
C4 N2 1.316(6) .
C4 N1 1.334(6) .
C2 C3 1.371(5) 21_565
C2 C3 1.371(5) .
C2 C1 1.498(6) .
C1 O2 1.250(3) 21_565
C3 C3 1.389(8) 9_556
N1 C4 1.334(6) 16_556
N2 N2 1.380(8) 16_556
